data_7036391
loop_
_publ_author_name
'Hou, Yun-Long'
'Li, Sheng-Xia'
'Sun, Raymond Wai-Yin'
'Liu, Xin-Yuan'
'Weng Ng, Seik'
'Li, Dan'

_publ_section_title
;
 Facile preparation and dual catalytic activity of copper(i)-metallosalen
 coordination polymers.
;
_journal_issue 39
_journal_name_full 'Dalton transactions (Cambridge, England : 2003)'
_journal_page_first 17360
_journal_page_last 17365
_journal_paper_doi 10.1039/c5dt00741k
_journal_volume 44
_journal_year 2015
_chemical_formula_moiety 'C14 H16 Cu2 Ni I2 N6, C3 H7 N O'
_chemical_formula_sum 'C17 H23 Cu2 I2 N7 Ni O'
_chemical_formula_weight 781.01
_chemical_name_systematic
; 
 ? 
;
_space_group_IT_number 2
_symmetry_cell_setting triclinic
_symmetry_space_group_name_Hall '-P 1'
_symmetry_space_group_name_H-M 'P -1'
_atom_sites_solution_hydrogens geom
_atom_sites_solution_primary direct
_atom_sites_solution_secondary difmap
_audit_creation_method SHELXL-97
_audit_update_record
;
2015-02-09 deposited with the CCDC.
2015-09-03 downloaded from the CCDC.
;
_cell_angle_alpha 82.939(5)
_cell_angle_beta 70.893(7)
_cell_angle_gamma 88.924(6)
_cell_formula_units_Z 2
_cell_length_a 8.7755(9)
_cell_length_b 11.4427(6)
_cell_length_c 12.7640(8)
_cell_measurement_reflns_used 2020
_cell_measurement_temperature 293(2)
_cell_measurement_theta_max 21.7000
_cell_measurement_theta_min 3.5880
_cell_volume 1201.59(17)
_computing_cell_refinement 'Bruker SMART'
_computing_data_collection 'Bruker SMART'
_computing_data_reduction 'Bruker SMART'
_computing_molecular_graphics 'Bruker SHELXTL'
_computing_publication_material 'Bruker SHELXTL'
_computing_structure_refinement 'SHELXL-97 (Sheldrick, 1997)'
_computing_structure_solution 'SHELXS-97 (Sheldrick, 1990)'
_diffrn_ambient_temperature 293(2)
_diffrn_detector_area_resol_mean 10.4471
_diffrn_measured_fraction_theta_full 0.995
_diffrn_measured_fraction_theta_max 0.995
_diffrn_measurement_device_type 'Xcalibur, Atlas, Gemini'
_diffrn_measurement_method '\w scans'
_diffrn_radiation_monochromator graphite
_diffrn_radiation_source 'fine-focus sealed tube'
_diffrn_radiation_type MoK\a
_diffrn_radiation_wavelength 0.71073
_diffrn_reflns_av_R_equivalents 0.0589
_diffrn_reflns_av_sigmaI/netI 0.0877
_diffrn_reflns_limit_h_max 10
_diffrn_reflns_limit_h_min -8
_diffrn_reflns_limit_k_max 13
_diffrn_reflns_limit_k_min -13
_diffrn_reflns_limit_l_max 15
_diffrn_reflns_limit_l_min -13
_diffrn_reflns_number 10031
_diffrn_reflns_theta_full 25.35
_diffrn_reflns_theta_max 25.35
_diffrn_reflns_theta_min 2.98
_exptl_absorpt_coefficient_mu 5.121
_exptl_absorpt_correction_T_max 0.679
_exptl_absorpt_correction_T_min 0.309
_exptl_absorpt_correction_type gaussian
_exptl_absorpt_process_details sadabs
_exptl_crystal_colour red
_exptl_crystal_density_diffrn 2.159
_exptl_crystal_density_method 'not measured'
_exptl_crystal_description cuboid
_exptl_crystal_F_000 748
_exptl_crystal_size_max 0.1693
_exptl_crystal_size_mid 0.0803
_exptl_crystal_size_min 0.0565
_refine_diff_density_max 0.870
_refine_diff_density_min -0.839
_refine_diff_density_rms 0.126
_refine_ls_extinction_method none
_refine_ls_goodness_of_fit_ref 1.083
_refine_ls_hydrogen_treatment mixed
_refine_ls_matrix_type full
_refine_ls_number_parameters 290
_refine_ls_number_reflns 4390
_refine_ls_number_restraints 62
_refine_ls_restrained_S_all 1.084
_refine_ls_R_factor_all 0.1186
_refine_ls_R_factor_gt 0.0623
_refine_ls_shift/su_max 0.001
_refine_ls_shift/su_mean 0.000
_refine_ls_structure_factor_coef Fsqd
_refine_ls_weighting_details 'calc w=1/[\s^2^(Fo^2^)+(0.0398P)^2^+1.8988P] where P=(Fo^2^+2Fc^2^)/3'
_refine_ls_weighting_scheme calc
_refine_ls_wR_factor_gt 0.1175
_refine_ls_wR_factor_ref 0.1401
_reflns_number_gt 2645
_reflns_number_total 4390
_reflns_threshold_expression >2sigma(I)
_cod_data_source_file c5dt00741k2.cif
_cod_data_source_block 1
_cod_depositor_comments 'Adding full bibliography for 7036390--7036394.cif.'
_cod_original_cell_volume 1201.59(16)
_cod_original_sg_symbol_H-M P-1
_cod_database_code 7036391

loop_
_symmetry_equiv_pos_as_xyz
'x, y, z'
'-x, -y, -z'

loop_
_atom_site_label
_atom_site_type_symbol
_atom_site_fract_x
_atom_site_fract_y
_atom_site_fract_z
_atom_site_U_iso_or_equiv
_atom_site_adp_type
_atom_site_occupancy
_atom_site_symmetry_multiplicity
_atom_site_calc_flag
_atom_site_refinement_flags
_atom_site_disorder_assembly
_atom_site_disorder_group
I1 I 0.65187(12) 0.66312(7) -0.03944(7) 0.0794(3) Uani 1 1 d . . .
I2 I 0.87933(11) 1.02444(7) 0.36902(7) 0.0740(3) Uani 1 1 d . . .
Cu1 Cu 0.5318(2) 0.47937(13) 0.09138(11) 0.0658(4) Uani 1 1 d . . .
Cu2 Cu 0.96854(18) 0.89280(11) 0.51405(12) 0.0649(4) Uani 1 1 d . . .
Ni1 Ni 0.69667(16) 0.41035(9) 0.52066(9) 0.0394(3) Uani 1 1 d . A .
O1 O -0.1357(15) 0.7089(10) 0.2090(10) 0.135(4) Uani 1 1 d DU . .
N1 N 0.5640(11) 0.4225(7) 0.2314(7) 0.053(2) Uani 1 1 d . . .
N2 N 0.6329(10) 0.4143(6) 0.3875(6) 0.046(2) Uani 1 1 d . A .
N3 N 0.5884(11) 0.2558(6) 0.5571(7) 0.054(2) Uani 1 1 d D . .
N4 N 0.7330(12) 0.3599(7) 0.6614(7) 0.058(3) Uani 1 1 d D . .
N5 N 0.8044(10) 0.5548(6) 0.5306(6) 0.045(2) Uani 1 1 d . . .
N6 N 0.9130(11) 0.7248(7) 0.5403(7) 0.057(2) Uani 1 1 d . . .
N7 N 0.0161(14) 0.7517(11) 0.0294(11) 0.096(4) Uani 1 1 d DU . .
C1 C 0.6356(13) 0.4790(9) 0.2926(8) 0.050(3) Uani 1 1 d . . .
H1 H 0.6811 0.5544 0.2702 0.061 Uiso 1 1 calc R . .
C2 C 0.5120(14) 0.3175(8) 0.2945(8) 0.052(3) Uani 1 1 d . A .
H2 H 0.4571 0.2594 0.2753 0.063 Uiso 1 1 calc R . .
C3 C 0.5510(12) 0.3092(7) 0.3891(8) 0.042(2) Uani 1 1 d . . .
C4 C 0.5337(14) 0.2243(9) 0.4830(9) 0.058(3) Uani 1 1 d . A .
H4 H 0.4858 0.1505 0.4904 0.069 Uiso 1 1 calc R . .
C5 C 0.635(3) 0.1722(12) 0.6379(11) 0.041(5) Uani 0.50 1 d PD A 1
H5 H 0.7443 0.1455 0.6018 0.050 Uiso 0.50 1 calc PR A 1
C6 C 0.524(3) 0.0641(15) 0.6977(19) 0.057(3) Uani 0.50 1 d PD A 1
H6A H 0.4163 0.0895 0.7352 0.068 Uiso 0.50 1 calc PR A 1
H6B H 0.5188 0.0134 0.6434 0.068 Uiso 0.50 1 calc PR A 1
C7 C 0.593(3) -0.0040(11) 0.7834(16) 0.061(6) Uani 0.50 1 d PD A 1
H7A H 0.6990 -0.0323 0.7451 0.073 Uiso 0.50 1 calc PR A 1
H7B H 0.5234 -0.0717 0.8218 0.073 Uiso 0.50 1 calc PR A 1
C8 C 0.605(3) 0.0762(16) 0.8690(13) 0.063(8) Uani 0.50 1 d PD A 1
H8A H 0.4981 0.1013 0.9100 0.076 Uiso 0.50 1 calc PR A 1
H8B H 0.6494 0.0327 0.9220 0.076 Uiso 0.50 1 calc PR A 1
C9 C 0.713(3) 0.1846(19) 0.809(2) 0.064(3) Uani 0.50 1 d PD A 1
H9A H 0.8210 0.1600 0.7693 0.076 Uiso 0.50 1 calc PR A 1
H9B H 0.7207 0.2350 0.8629 0.076 Uiso 0.50 1 calc PR A 1
C10 C 0.639(3) 0.2528(10) 0.7254(15) 0.063(9) Uani 0.50 1 d PD A 1
H10 H 0.5292 0.2746 0.7659 0.075 Uiso 0.50 1 calc PR A 1
C5' C 0.564(3) 0.2077(12) 0.6741(10) 0.041(5) Uani 0.50 1 d PD A 2
H5' H 0.4769 0.2498 0.7238 0.050 Uiso 0.50 1 calc PR A 2
C6' C 0.523(3) 0.0749(15) 0.6974(19) 0.057(3) Uani 0.50 1 d PD A 2
H6'A H 0.4212 0.0606 0.6860 0.068 Uiso 0.50 1 calc PR A 2
H6'B H 0.6060 0.0333 0.6458 0.068 Uiso 0.50 1 calc PR A 2
C7' C 0.511(2) 0.0287(15) 0.8180(17) 0.061(6) Uani 0.50 1 d PD A 2
H7'A H 0.4888 -0.0556 0.8312 0.073 Uiso 0.50 1 calc PR A 2
H7'B H 0.4223 0.0660 0.8694 0.073 Uiso 0.50 1 calc PR A 2
C8' C 0.669(3) 0.0541(16) 0.8397(17) 0.063(8) Uani 0.50 1 d PD A 2
H8'A H 0.6576 0.0263 0.9168 0.076 Uiso 0.50 1 calc PR A 2
H8'B H 0.7560 0.0123 0.7919 0.076 Uiso 0.50 1 calc PR A 2
C9' C 0.708(3) 0.1869(18) 0.816(2) 0.064(3) Uani 0.50 1 d PD A 2
H9'A H 0.8086 0.2021 0.8290 0.076 Uiso 0.50 1 calc PR A 2
H9'B H 0.6233 0.2286 0.8665 0.076 Uiso 0.50 1 calc PR A 2
C10' C 0.723(3) 0.2309(10) 0.6944(18) 0.063(9) Uani 0.50 1 d PD A 2
H10' H 0.8121 0.1923 0.6428 0.075 Uiso 0.50 1 calc PR A 2
C11 C 0.8071(14) 0.4319(9) 0.6968(8) 0.057(3) Uani 1 1 d . A .
H11 H 0.8346 0.4140 0.7613 0.069 Uiso 1 1 calc R . .
C12 C 0.8449(13) 0.5451(8) 0.6273(8) 0.050(3) Uani 1 1 d . A .
C13 C 0.9143(14) 0.6493(9) 0.6306(9) 0.055(3) Uani 1 1 d . A .
H13 H 0.9557 0.6660 0.6857 0.066 Uiso 1 1 calc R . .
C14 C 0.8460(13) 0.6654(8) 0.4829(8) 0.050(3) Uani 1 1 d . A .
H14 H 0.8298 0.6973 0.4168 0.059 Uiso 1 1 calc R . .
C15 C -0.0902(17) 0.7838(15) 0.1240(12) 0.159(8) Uani 1 1 d DU . .
H15 H -0.1289 0.8600 0.1261 0.191 Uiso 1 1 calc R . .
C16 C 0.077(3) 0.6348(16) 0.025(2) 0.231(13) Uani 1 1 d DU . .
H16A H 0.0319 0.5892 0.0964 0.347 Uiso 1 1 calc R . .
H16B H 0.1922 0.6380 0.0043 0.347 Uiso 1 1 calc R . .
H16C H 0.0470 0.5988 -0.0302 0.347 Uiso 1 1 calc R . .
C17 C 0.067(3) 0.838(2) -0.0675(19) 0.293(17) Uani 1 1 d DU . .
H17A H -0.0153 0.8460 -0.1019 0.440 Uiso 1 1 calc R . .
H17B H 0.1649 0.8132 -0.1196 0.440 Uiso 1 1 calc R . .
H17C H 0.0861 0.9123 -0.0457 0.440 Uiso 1 1 calc R . .

loop_
_atom_site_aniso_label
_atom_site_aniso_U_11
_atom_site_aniso_U_22
_atom_site_aniso_U_33
_atom_site_aniso_U_23
_atom_site_aniso_U_13
_atom_site_aniso_U_12
I1 0.1016(8) 0.0826(6) 0.0630(5) -0.0027(4) -0.0402(5) -0.0188(5)
I2 0.0774(7) 0.0779(6) 0.0782(6) -0.0182(4) -0.0375(5) -0.0043(4)
Cu1 0.0761(12) 0.0826(10) 0.0457(8) -0.0051(7) -0.0306(8) 0.0077(8)
Cu2 0.0636(11) 0.0521(8) 0.0734(10) -0.0133(7) -0.0119(8) -0.0162(7)
Ni1 0.0505(9) 0.0372(6) 0.0349(7) -0.0014(5) -0.0202(6) -0.0092(5)
O1 0.144(8) 0.144(7) 0.116(7) 0.001(6) -0.046(6) -0.048(6)
N1 0.063(7) 0.059(5) 0.042(5) 0.000(4) -0.026(5) 0.003(4)
N2 0.051(6) 0.049(5) 0.041(5) -0.002(4) -0.019(4) -0.006(4)
N3 0.073(7) 0.045(5) 0.046(5) 0.020(4) -0.032(5) -0.015(4)
N4 0.082(8) 0.047(5) 0.057(6) -0.006(4) -0.038(6) -0.013(5)
N5 0.049(6) 0.033(4) 0.046(5) -0.005(3) -0.006(4) -0.014(4)
N6 0.068(7) 0.055(5) 0.045(5) -0.010(4) -0.014(5) -0.020(4)
N7 0.096(8) 0.099(7) 0.099(7) -0.009(6) -0.039(6) -0.005(6)
C1 0.051(8) 0.050(6) 0.053(7) -0.001(5) -0.022(6) -0.010(5)
C2 0.063(8) 0.051(6) 0.049(6) -0.007(5) -0.026(6) -0.008(5)
C3 0.050(7) 0.039(5) 0.041(6) -0.005(4) -0.017(5) -0.007(4)
C4 0.063(9) 0.054(6) 0.066(8) -0.004(5) -0.035(7) -0.011(5)
C5 0.057(17) 0.025(9) 0.044(10) -0.013(6) -0.016(10) -0.002(7)
C6 0.065(9) 0.052(7) 0.050(7) 0.006(5) -0.016(6) -0.015(6)
C7 0.025(14) 0.073(12) 0.080(15) 0.015(10) -0.021(12) 0.007(9)
C8 0.08(2) 0.050(10) 0.051(12) 0.000(9) -0.019(14) 0.019(11)
C9 0.080(10) 0.067(7) 0.050(7) 0.003(5) -0.033(7) -0.001(6)
C10 0.09(3) 0.034(8) 0.076(15) 0.014(8) -0.049(17) -0.026(11)
C5' 0.057(17) 0.025(9) 0.044(10) -0.013(6) -0.016(10) -0.002(7)
C6' 0.065(9) 0.052(7) 0.050(7) 0.006(5) -0.016(6) -0.015(6)
C7' 0.025(14) 0.073(12) 0.080(15) 0.015(10) -0.021(12) 0.007(9)
C8' 0.08(2) 0.050(10) 0.051(12) 0.000(9) -0.019(14) 0.019(11)
C9' 0.080(10) 0.067(7) 0.050(7) 0.003(5) -0.033(7) -0.001(6)
C10' 0.09(3) 0.034(8) 0.076(15) 0.014(8) -0.049(17) -0.026(11)
C11 0.075(9) 0.067(7) 0.034(6) 0.006(5) -0.026(6) -0.014(6)
C12 0.051(8) 0.056(6) 0.051(7) -0.010(5) -0.027(6) -0.003(5)
C13 0.062(8) 0.061(7) 0.049(7) -0.021(5) -0.023(6) -0.001(6)
C14 0.048(7) 0.060(7) 0.044(6) -0.008(5) -0.020(6) -0.006(5)
C15 0.159(12) 0.170(11) 0.158(11) -0.034(9) -0.058(9) -0.006(9)
C16 0.229(15) 0.239(15) 0.245(15) -0.045(10) -0.099(10) 0.019(9)
C17 0.29(2) 0.301(19) 0.290(19) -0.019(10) -0.100(11) -0.014(10)

loop_
_atom_type_symbol
_atom_type_description
_atom_type_scat_dispersion_real
_atom_type_scat_dispersion_imag
_atom_type_scat_source
C C 0.0033 0.0016 'International Tables Vol C Tables 4.2.6.8 and 6.1.1.4'
H H 0.0000 0.0000 'International Tables Vol C Tables 4.2.6.8 and 6.1.1.4'
N N 0.0061 0.0033 'International Tables Vol C Tables 4.2.6.8 and 6.1.1.4'
O O 0.0106 0.0060 'International Tables Vol C Tables 4.2.6.8 and 6.1.1.4'
Ni Ni 0.3393 1.1124 'International Tables Vol C Tables 4.2.6.8 and 6.1.1.4'
Cu Cu 0.3201 1.2651 'International Tables Vol C Tables 4.2.6.8 and 6.1.1.4'
I I -0.4742 1.8119 'International Tables Vol C Tables 4.2.6.8 and 6.1.1.4'

loop_
_geom_angle_atom_site_label_1
_geom_angle_atom_site_label_2
_geom_angle_atom_site_label_3
_geom_angle
_geom_angle_site_symmetry_1
_geom_angle_site_symmetry_3
Cu1 I1 Cu1 59.86(5) . 2_665
Cu2 I2 Cu2 57.91(5) . 2_776
N1 Cu1 I1 127.9(3) . .
N1 Cu1 Cu1 170.4(3) . 2_665
I1 Cu1 Cu1 61.48(6) . 2_665
N1 Cu1 I1 111.9(2) . 2_665
I1 Cu1 I1 120.14(5) . 2_665
Cu1 Cu1 I1 58.66(6) 2_665 2_665
N6 Cu2 Cu2 178.2(3) . 2_776
N6 Cu2 I2 118.9(3) . .
Cu2 Cu2 I2 61.35(6) 2_776 .
N6 Cu2 I2 119.0(3) . 2_776
Cu2 Cu2 I2 60.74(6) 2_776 2_776
I2 Cu2 I2 122.09(5) . 2_776
N4 Ni1 N2 163.1(3) . .
N4 Ni1 N3 80.6(3) . .
N2 Ni1 N3 82.5(3) . .
N4 Ni1 N5 82.5(3) . .
N2 Ni1 N5 114.5(3) . .
N3 Ni1 N5 162.7(3) . .
C2 N1 C1 104.2(8) . .
C2 N1 Cu1 126.8(7) . .
C1 N1 Cu1 129.0(7) . .
C1 N2 C3 104.7(7) . .
C1 N2 Ni1 144.5(6) . .
C3 N2 Ni1 110.8(6) . .
C4 N3 C5 123.7(10) . .
C4 N3 C5' 132.4(11) . .
C5 N3 C5' 31.0(9) . .
C4 N3 Ni1 115.6(7) . .
C5 N3 Ni1 115.7(9) . .
C5' N3 Ni1 111.1(8) . .
C11 N4 C10' 124.6(12) . .
C11 N4 C10 127.1(11) . .
C10' N4 C10 29.9(14) . .
C11 N4 Ni1 117.0(7) . .
C10' N4 Ni1 114.9(10) . .
C10 N4 Ni1 114.4(9) . .
C14 N5 C12 104.9(7) . .
C14 N5 Ni1 144.0(7) . .
C12 N5 Ni1 110.8(6) . .
C14 N6 C13 106.1(8) . .
C14 N6 Cu2 127.3(8) . .
C13 N6 Cu2 126.0(6) . .
C15 N7 C16 121.4(17) . .
C15 N7 C17 118.3(18) . .
C16 N7 C17 120(2) . .
N2 C1 N1 112.9(8) . .
N2 C1 H1 123.5 . .
N1 C1 H1 123.5 . .
C3 C2 N1 110.6(8) . .
C3 C2 H2 124.7 . .
N1 C2 H2 124.7 . .
C2 C3 N2 107.5(8) . .
C2 C3 C4 137.0(9) . .
N2 C3 C4 115.5(8) . .
N3 C4 C3 115.5(9) . .
N3 C4 H4 122.2 . .
C3 C4 H4 122.2 . .
N3 C5 C10 101.2(12) . .
N3 C5 C6 119.2(15) . .
C10 C5 C6 108.9(9) . .
N3 C5 H5 109.0 . .
C10 C5 H5 109.0 . .
C6 C5 H5 109.0 . .
C7 C6 C5 109.2(9) . .
C7 C6 H6A 109.8 . .
C5 C6 H6A 109.8 . .
C7 C6 H6B 109.8 . .
C5 C6 H6B 109.8 . .
H6A C6 H6B 108.3 . .
C6 C7 C8 110.3(9) . .
C6 C7 H7A 109.6 . .
C8 C7 H7A 109.6 . .
C6 C7 H7B 109.6 . .
C8 C7 H7B 109.6 . .
H7A C7 H7B 108.1 . .
C9 C8 C7 110.1(9) . .
C9 C8 H8A 109.6 . .
C7 C8 H8A 109.6 . .
C9 C8 H8B 109.6 . .
C7 C8 H8B 109.6 . .
H8A C8 H8B 108.2 . .
C8 C9 C10 108.7(9) . .
C8 C9 H9A 110.0 . .
C10 C9 H9A 110.0 . .
C8 C9 H9B 110.0 . .
C10 C9 H9B 110.0 . .
H9A C9 H9B 108.3 . .
N4 C10 C5 105.9(13) . .
N4 C10 C9 114.2(16) . .
C5 C10 C9 108.9(9) . .
N4 C10 H10 109.2 . .
C5 C10 H10 109.2 . .
C9 C10 H10 109.2 . .
N3 C5' C10' 105.9(15) . .
N3 C5' C6' 112.7(12) . .
C10' C5' C6' 109.8(9) . .
N3 C5' H5' 109.5 . .
C10' C5' H5' 109.5 . .
C6' C5' H5' 109.5 . .
C7' C6' C5' 110.0(9) . .
C7' C6' H6'A 109.7 . .
C5' C6' H6'A 109.7 . .
C7' C6' H6'B 109.7 . .
C5' C6' H6'B 109.7 . .
H6'A C6' H6'B 108.2 . .
C6' C7' C8' 110.8(9) . .
C6' C7' H7'A 109.5 . .
C8' C7' H7'A 109.5 . .
C6' C7' H7'B 109.5 . .
C8' C7' H7'B 109.5 . .
H7'A C7' H7'B 108.1 . .
C9' C8' C7' 110.3(9) . .
C9' C8' H8'A 109.6 . .
C7' C8' H8'A 109.6 . .
C9' C8' H8'B 109.6 . .
C7' C8' H8'B 109.6 . .
H8'A C8' H8'B 108.1 . .
C8' C9' C10' 109.4(9) . .
C8' C9' H9'A 109.8 . .
C10' C9' H9'A 109.8 . .
C8' C9' H9'B 109.8 . .
C10' C9' H9'B 109.8 . .
H9'A C9' H9'B 108.2 . .
N4 C10' C5' 97.4(13) . .
N4 C10' C9' 117.3(16) . .
C5' C10' C9' 110.0(9) . .
N4 C10' H10' 110.5 . .
C5' C10' H10' 110.5 . .
C9' C10' H10' 110.5 . .
N4 C11 C12 113.8(9) . .
N4 C11 H11 123.1 . .
C12 C11 H11 123.1 . .
C13 C12 N5 107.8(8) . .
C13 C12 C11 136.5(9) . .
N5 C12 C11 115.7(8) . .
N6 C13 C12 108.6(9) . .
N6 C13 H13 125.7 . .
C12 C13 H13 125.7 . .
N6 C14 N5 112.6(9) . .
N6 C14 H14 123.7 . .
N5 C14 H14 123.7 . .
O1 C15 N7 118.7(17) . .
O1 C15 H15 120.6 . .
N7 C15 H15 120.6 . .
N7 C16 H16A 109.5 . .
N7 C16 H16B 109.5 . .
H16A C16 H16B 109.5 . .
N7 C16 H16C 109.5 . .
H16A C16 H16C 109.5 . .
H16B C16 H16C 109.5 . .
N7 C17 H17A 109.5 . .
N7 C17 H17B 109.5 . .
H17A C17 H17B 109.5 . .
N7 C17 H17C 109.5 . .
H17A C17 H17C 109.5 . .
H17B C17 H17C 109.5 . .

loop_
_geom_bond_atom_site_label_1
_geom_bond_atom_site_label_2
_geom_bond_distance
_geom_bond_site_symmetry_2
I1 Cu1 2.5273(16) .
I1 Cu1 2.6002(16) 2_665
I2 Cu2 2.5549(18) .
I2 Cu2 2.5701(16) 2_776
Cu1 N1 1.933(8) .
Cu1 Cu1 2.559(3) 2_665
Cu1 I1 2.6002(16) 2_665
Cu2 N6 1.953(8) .
Cu2 Cu2 2.481(2) 2_776
Cu2 I2 2.5701(16) 2_776
Ni1 N4 1.943(8) .
Ni1 N2 1.951(8) .
Ni1 N3 1.954(7) .
Ni1 N5 1.957(7) .
O1 C15 1.254(9) .
N1 C2 1.357(12) .
N1 C1 1.372(12) .
N2 C1 1.333(12) .
N2 C3 1.407(11) .
N3 C4 1.282(12) .
N3 C5 1.470(12) .
N3 C5' 1.472(11) .
N4 C11 1.269(11) .
N4 C10' 1.481(13) .
N4 C10 1.482(13) .
N5 C14 1.337(11) .
N5 C12 1.384(12) .
N6 C14 1.327(11) .
N6 C13 1.356(13) .
N7 C15 1.350(9) .
N7 C16 1.431(10) .
N7 C17 1.434(10) .
C1 H1 0.9300 .
C2 C3 1.351(12) .
C2 H2 0.9300 .
C3 C4 1.415(13) .
C4 H4 0.9300 .
C5 C10 1.543(10) .
C5 C6 1.544(10) .
C5 H5 0.9800 .
C6 C7 1.539(10) .
C6 H6A 0.9700 .
C6 H6B 0.9700 .
C7 C8 1.540(10) .
C7 H7A 0.9700 .
C7 H7B 0.9700 .
C8 C9 1.538(10) .
C8 H8A 0.9700 .
C8 H8B 0.9700 .
C9 C10 1.546(10) .
C9 H9A 0.9700 .
C9 H9B 0.9700 .
C10 H10 0.9800 .
C5' C10' 1.537(10) .
C5' C6' 1.538(9) .
C5' H5' 0.9800 .
C6' C7' 1.535(10) .
C6' H6'A 0.9700 .
C6' H6'B 0.9700 .
C7' C8' 1.536(10) .
C7' H7'A 0.9700 .
C7' H7'B 0.9700 .
C8' C9' 1.535(10) .
C8' H8'A 0.9700 .
C8' H8'B 0.9700 .
C9' C10' 1.539(10) .
C9' H9'A 0.9700 .
C9' H9'B 0.9700 .
C10' H10' 0.9800 .
C11 C12 1.454(13) .
C11 H11 0.9300 .
C12 C13 1.361(13) .
C13 H13 0.9300 .
C14 H14 0.9300 .
C15 H15 0.9300 .
C16 H16A 0.9600 .
C16 H16B 0.9600 .
C16 H16C 0.9600 .
C17 H17A 0.9600 .
C17 H17B 0.9600 .
C17 H17C 0.9600 .

loop_
_geom_torsion_atom_site_label_1
_geom_torsion_atom_site_label_2
_geom_torsion_atom_site_label_3
_geom_torsion_atom_site_label_4
_geom_torsion
_geom_torsion_site_symmetry_1
_geom_torsion_site_symmetry_4
Cu1 I1 Cu1 N1 177.6(4) 2_665 .
Cu1 I1 Cu1 I1 0.0 2_665 2_665
Cu2 I2 Cu2 N6 177.9(3) 2_776 .
Cu2 I2 Cu2 I2 0.0 2_776 2_776
I1 Cu1 N1 C2 -172.6(8) . .
Cu1 Cu1 N1 C2 -5(3) 2_665 .
I1 Cu1 N1 C2 5.2(10) 2_665 .
I1 Cu1 N1 C1 11.1(11) . .
Cu1 Cu1 N1 C1 178.5(13) 2_665 .
I1 Cu1 N1 C1 -171.1(8) 2_665 .
N4 Ni1 N2 C1 -176.7(13) . .
N3 Ni1 N2 C1 178.8(13) . .
N5 Ni1 N2 C1 2.1(14) . .
N4 Ni1 N2 C3 3.5(17) . .
N3 Ni1 N2 C3 -1.0(7) . .
N5 Ni1 N2 C3 -177.7(6) . .
N4 Ni1 N3 C4 -176.0(9) . .
N2 Ni1 N3 C4 2.7(9) . .
N5 Ni1 N3 C4 172.7(11) . .
N4 Ni1 N3 C5 -20.1(9) . .
N2 Ni1 N3 C5 158.6(10) . .
N5 Ni1 N3 C5 -31.4(18) . .
N4 Ni1 N3 C5' 13.4(10) . .
N2 Ni1 N3 C5' -167.9(10) . .
N5 Ni1 N3 C5' 2.0(18) . .
N2 Ni1 N4 C11 177.3(11) . .
N3 Ni1 N4 C11 -178.2(9) . .
N5 Ni1 N4 C11 -1.6(9) . .
N2 Ni1 N4 C10' 17(2) . .
N3 Ni1 N4 C10' 22.1(11) . .
N5 Ni1 N4 C10' -161.3(11) . .
N2 Ni1 N4 C10 -15.5(19) . .
N3 Ni1 N4 C10 -11.0(11) . .
N5 Ni1 N4 C10 165.6(11) . .
N4 Ni1 N5 C14 -173.9(12) . .
N2 Ni1 N5 C14 6.4(13) . .
N3 Ni1 N5 C14 -162.6(13) . .
N4 Ni1 N5 C12 -0.7(7) . .
N2 Ni1 N5 C12 179.7(7) . .
N3 Ni1 N5 C12 10.7(17) . .
Cu2 Cu2 N6 C14 104(9) 2_776 .
I2 Cu2 N6 C14 7.4(10) . .
I2 Cu2 N6 C14 -174.6(8) 2_776 .
Cu2 Cu2 N6 C13 -66(10) 2_776 .
I2 Cu2 N6 C13 -162.4(8) . .
I2 Cu2 N6 C13 15.6(10) 2_776 .
C3 N2 C1 N1 -1.2(12) . .
Ni1 N2 C1 N1 179.1(9) . .
C2 N1 C1 N2 1.2(12) . .
Cu1 N1 C1 N2 178.1(7) . .
C1 N1 C2 C3 -0.7(12) . .
Cu1 N1 C2 C3 -177.7(7) . .
N1 C2 C3 N2 0.0(13) . .
N1 C2 C3 C4 -178.4(12) . .
C1 N2 C3 C2 0.7(12) . .
Ni1 N2 C3 C2 -179.4(7) . .
C1 N2 C3 C4 179.5(9) . .
Ni1 N2 C3 C4 -0.7(11) . .
C5 N3 C4 C3 -157.6(12) . .
C5' N3 C4 C3 164.4(13) . .
Ni1 N3 C4 C3 -3.8(14) . .
C2 C3 C4 N3 -178.8(13) . .
N2 C3 C4 N3 2.9(15) . .
C4 N3 C5 C10 -163.3(13) . .
C5' N3 C5 C10 -46(2) . .
Ni1 N3 C5 C10 42.9(14) . .
C4 N3 C5 C6 -44.0(18) . .
C5' N3 C5 C6 74(3) . .
Ni1 N3 C5 C6 162.2(12) . .
N3 C5 C6 C7 -175.9(14) . .
C10 C5 C6 C7 -60.6(17) . .
C5 C6 C7 C8 58.7(18) . .
C6 C7 C8 C9 -58.6(17) . .
C7 C8 C9 C10 59.6(17) . .
C11 N4 C10 C5 -157.3(12) . .
C10' N4 C10 C5 -61(3) . .
Ni1 N4 C10 C5 37.0(16) . .
C11 N4 C10 C9 -37(2) . .
C10' N4 C10 C9 59(3) . .
Ni1 N4 C10 C9 156.8(12) . .
N3 C5 C10 N4 -47.8(17) . .
C6 C5 C10 N4 -174.3(15) . .
N3 C5 C10 C9 -171.0(16) . .
C6 C5 C10 C9 62.5(16) . .
C8 C9 C10 N4 -179.9(16) . .
C8 C9 C10 C5 -61.7(16) . .
C4 N3 C5' C10' 147.3(14) . .
C5 N3 C5' C10' 61(3) . .
Ni1 N3 C5' C10' -44.2(13) . .
C4 N3 C5' C6' 27(2) . .
C5 N3 C5' C6' -59(2) . .
Ni1 N3 C5' C6' -164.2(11) . .
N3 C5' C6' C7' 175.8(17) . .
C10' C5' C6' C7' 58.1(18) . .
C5' C6' C7' C8' -57.2(18) . .
C6' C7' C8' C9' 57.7(18) . .
C7' C8' C9' C10' -58.5(18) . .
C11 N4 C10' C5' 153.9(13) . .
C10 N4 C10' C5' 48(2) . .
Ni1 N4 C10' C5' -48.0(15) . .
C11 N4 C10' C9' 37(2) . .
C10 N4 C10' C9' -69(3) . .
Ni1 N4 C10' C9' -165.1(12) . .
N3 C5' C10' N4 55.7(16) . .
C6' C5' C10' N4 177.6(14) . .
N3 C5' C10' C9' 178.3(13) . .
C6' C5' C10' C9' -59.8(17) . .
C8' C9' C10' N4 169.8(17) . .
C8' C9' C10' C5' 59.8(17) . .
C10' N4 C11 C12 160.9(14) . .
C10 N4 C11 C12 -162.0(14) . .
Ni1 N4 C11 C12 3.3(13) . .
C14 N5 C12 C13 -2.2(12) . .
Ni1 N5 C12 C13 -178.1(7) . .
C14 N5 C12 C11 178.5(10) . .
Ni1 N5 C12 C11 2.5(12) . .
N4 C11 C12 C13 177.0(13) . .
N4 C11 C12 N5 -3.9(15) . .
C14 N6 C13 C12 -1.0(12) . .
Cu2 N6 C13 C12 170.6(8) . .
N5 C12 C13 N6 2.0(12) . .
C11 C12 C13 N6 -178.8(13) . .
C13 N6 C14 N5 -0.4(12) . .
Cu2 N6 C14 N5 -171.9(7) . .
C12 N5 C14 N6 1.6(12) . .
Ni1 N5 C14 N6 175.2(8) . .
C16 N7 C15 O1 0.1(3) . .
C17 N7 C15 O1 179.9(3) . .
